data_1536993
loop_
_publ_author_name
'Fischer, A.'

_publ_section_title
;
 Three modifications of (Pr2 (Cl O4)2 (H2 I2 O10)) * 8(H2 O) - a theme
 with variations
;
_journal_name_full 'Zeitschrift fuer Anorganische und Allgemeine Chemie'
_journal_page_first 309
_journal_page_last 312
_journal_volume 630
_journal_year 2004
_chemical_formula_sum 'Cl2 H18 I2 O26 Pr2'
_chemical_name_systematic 'Pr2 (Cl O4)2 (H2 I2 O10) (H2 O)8'
_space_group_IT_number 14
_symmetry_space_group_name_Hall '-P 2ybc'
_symmetry_space_group_name_H-M 'P 1 21/c 1'
_cell_angle_alpha 90
_cell_angle_beta 112.303
_cell_angle_gamma 90
_cell_formula_units_Z 2
_cell_length_a 11.6993
_cell_length_b 7.2872
_cell_length_c 13.845
_cell_volume 1092.055
_citation_journal_id_ASTM ZAACAB
_cod_data_source_file Fischer_ZAACAB_2004_1042.cif
_cod_data_source_block H18Cl2I2O26Pr2
_cod_original_formula_sum 'H18 Cl2 I2 O26 Pr2'
_cod_database_code 1536993

loop_
_symmetry_equiv_pos_as_xyz
x,y,z
-x,y+1/2,-z+1/2
-x,-y,-z
x,-y-1/2,z-1/2

loop_
_atom_site_label
_atom_site_type_symbol
_atom_site_fract_x
_atom_site_fract_y
_atom_site_fract_z
_atom_site_occupancy
_atom_site_U_iso_or_equiv
O10 O-2 0.4364 0.5882 0.3507 1 0.0
O12 O-2 0.581 0.7247 0.3051 1 0.0
O6 O-2 0.1891 0.4107 0.1309 1 0.0
O8 O-2 0.2115 0.4049 0.3354 1 0.0
O13 O-2 0.6268 0.682 0.465 1 0.0
Pr1 Pr+3 0.01381 0.36277 0.18728 1 0.0
O9 O-2 0.4699 0.8855 0.3782 1 0.0
I1 I+7 0.93565 0.36728 0.41071 1 0.0
O7 O-2 0.7881 0.376 0.1229 1 0.0
O5 O-2 0.7675 0.3552 0.325 1 0.0
O11 O-2 0.6242 0.2296 0.4193 1 0.0
Cl1 Cl+7 0.53007 0.7187 0.38028 1 0.0
O2 O-2 0.9926 0.1969 0.3413 1 0.0
O4 O-2 0.9511 0.5372 0.3172 1 0.0
O3 O-2 0.9196 0.1982 0.5016 1 0.0
O1 O-2 0.8991 0.5672 0.4902 1 0.0
H1 H+1 0.7183 0.3107 0.3586 1 0.0
